data_8103073
loop_
_publ_author_name
'Hossein Aghabozorg'
'Sara Omidvar'
'Masoud Mirzaei'
'Behrouz Notash'

_publ_section_title
;
 Crystal structure of 4,4'-bipyridinium
 bis(pyridine-2,6-dicarboxylato)mercurate(II) --- diaquabis-
 (6-carboxypyridine-2-carboxylato)mercury(II) --- water (2:1:12),
 [C10H10N2]2[Hg(C7H3NO4)2]2 &#x00B7; Hg(H2O)2(C7H4NO4)2 &#x00B7; 12H2O
;
_journal_issue 1
_journal_name_full 'Zeitschrift f\"ur Kristallographie - New Crystal Structures'
_journal_page_first 123
_journal_volume 226
_journal_year 2011
_chemical_formula_moiety 'C14 H12 Hg N2 O10, 2(C14 H6 Hg N2 O8), 2(C10 H10 N2), 12(H2 O)'
_chemical_formula_sum 'C62 H68 Hg3 N10 O38'
_chemical_formula_weight 2163.03
_space_group_IT_number 15
_symmetry_cell_setting monoclinic
_symmetry_space_group_name_Hall '-C 2yc'
_symmetry_space_group_name_H-M 'C 1 2/c 1'
_atom_sites_solution_hydrogens geom
_atom_sites_solution_primary direct
_atom_sites_solution_secondary difmap
_audit_creation_method SHELXL-97
_cell_angle_alpha 90.00
_cell_angle_beta 104.26(3)
_cell_angle_gamma 90.00
_cell_formula_units_Z 4
_cell_length_a 33.741(7)
_cell_length_b 9.3941(19)
_cell_length_c 23.320(5)
_cell_measurement_reflns_used 9546
_cell_measurement_temperature 120(2)
_cell_measurement_theta_max 29.18
_cell_measurement_theta_min 2.26
_cell_volume 7164(3)
_computing_cell_refinement 'X-Area 1.31 (Stoe & Cie GmbH, 2005)'
_computing_data_collection 'X-Area 1.31 (Stoe & Cie GmbH, 2005)'
_computing_data_reduction 'X-Area 1.31 (Stoe & Cie GmbH, 2005)'
_computing_molecular_graphics 'ORTEP-3 for Windows (Farrugia, 1997)'
_computing_publication_material 'WinGX (Farrugia, 1999)'
_computing_structure_refinement 'SHELXL-97 (Sheldrick, 2008)'
_computing_structure_solution 'SHELXS-97 (Sheldrick, 2008)'
_diffrn_ambient_temperature 120(2)
_diffrn_detector_area_resol_mean '0.15 mm'
_diffrn_measured_fraction_theta_full 0.987
_diffrn_measured_fraction_theta_max 0.987
_diffrn_measurement_device_type 'STOE IPDS II'
_diffrn_measurement_method 'rotation method'
_diffrn_radiation_monochromator graphite
_diffrn_radiation_source 'fine-focus sealed tube'
_diffrn_radiation_type MoK\a
_diffrn_radiation_wavelength 0.71073
_diffrn_reflns_av_R_equivalents 0.0768
_diffrn_reflns_av_sigmaI/netI 0.0530
_diffrn_reflns_limit_h_max 46
_diffrn_reflns_limit_h_min -46
_diffrn_reflns_limit_k_max 12
_diffrn_reflns_limit_k_min -10
_diffrn_reflns_limit_l_max 31
_diffrn_reflns_limit_l_min -29
_diffrn_reflns_number 24698
_diffrn_reflns_theta_full 29.18
_diffrn_reflns_theta_max 29.18
_diffrn_reflns_theta_min 2.26
_exptl_absorpt_coefficient_mu 6.521
_exptl_absorpt_correction_T_max 0.082
_exptl_absorpt_correction_T_min 0.053
_exptl_absorpt_correction_type numerical
_exptl_absorpt_process_details 'shape of crystal determined optically'
_exptl_crystal_colour colorless
_exptl_crystal_density_diffrn 2.006
_exptl_crystal_density_method 'not measured'
_exptl_crystal_description block
_exptl_crystal_F_000 4216.0
_exptl_crystal_size_max 0.5
_exptl_crystal_size_mid 0.45
_exptl_crystal_size_min 0.38
_refine_diff_density_max 2.936
_refine_diff_density_min -1.563
_refine_diff_density_rms 0.238
_refine_ls_extinction_coef 0.00016(3)
_refine_ls_extinction_expression Fc^*^=kFc[1+0.001xFc^2^\l^3^/sin(2\q)]^-1/4^
_refine_ls_extinction_method SHELXL
_refine_ls_goodness_of_fit_ref 1.151
_refine_ls_hydrogen_treatment mixed
_refine_ls_matrix_type full
_refine_ls_number_parameters 562
_refine_ls_number_reflns 9546
_refine_ls_number_restraints 0
_refine_ls_restrained_S_all 1.151
_refine_ls_R_factor_all 0.0479
_refine_ls_R_factor_gt 0.0405
_refine_ls_shift/su_max 0.001
_refine_ls_shift/su_mean 0.000
_refine_ls_structure_factor_coef Fsqd
_refine_ls_weighting_details 'calc w=1/[\s^2^(Fo^2^)+(0.0633P)^2^+12.7399P] where P=(Fo^2^+2Fc^2^)/3'
_refine_ls_weighting_scheme calc
_refine_ls_wR_factor_gt 0.1071
_refine_ls_wR_factor_ref 0.1107
_reflns_number_gt 8523
_reflns_number_total 9546
_reflns_threshold_expression >2sigma(I)
_cod_data_source_file 1267-3247.cff
_cod_data_source_block khc1h
_cod_original_sg_symbol_H-M 'C 2/c'
_cod_database_code 8103073

loop_
_symmetry_equiv_pos_as_xyz
'x, y, z'
'-x, y, -z+1/2'
'x+1/2, y+1/2, z'
'-x+1/2, y+1/2, -z+1/2'
'-x, -y, -z'
'x, -y, z-1/2'
'-x+1/2, -y+1/2, -z'
'x+1/2, -y+1/2, z-1/2'

loop_
_atom_site_label
_atom_site_type_symbol
_atom_site_fract_x
_atom_site_fract_y
_atom_site_fract_z
_atom_site_U_iso_or_equiv
_atom_site_adp_type
_atom_site_occupancy
_atom_site_symmetry_multiplicity
_atom_site_calc_flag
_atom_site_refinement_flags
Hg2 Hg 0.0000 0.10242(2) 0.2500 0.01011(8) Uani 1 2 d S
Hg1 Hg 0.149379(5) 0.206708(18) 0.026917(8) 0.01278(7) Uani 1 1 d .
O7 O 0.15925(10) 0.3946(4) 0.09991(17) 0.0169(7) Uani 1 1 d .
O8 O 0.12411(11) 0.5891(4) 0.11436(18) 0.0198(8) Uani 1 1 d .
O3 O 0.15757(11) 0.3837(4) -0.05263(19) 0.0203(8) Uani 1 1 d .
O1 O 0.18496(10) 0.0122(4) 0.08484(17) 0.0170(7) Uani 1 1 d .
C8 C 0.05510(14) 0.2039(5) 0.0074(2) 0.0131(9) Uani 1 1 d .
C14 C 0.12690(13) 0.4648(5) 0.0967(2) 0.0112(8) Uani 1 1 d .
N1 N 0.19877(11) 0.1381(4) -0.01338(17) 0.0090(7) Uani 1 1 d .
O4 O 0.19908(12) 0.4223(4) -0.11259(17) 0.0198(7) Uani 1 1 d .
C1 C 0.21822(13) 0.0165(5) 0.0060(2) 0.0102(8) Uani 1 1 d .
O6 O 0.02841(11) 0.0222(4) -0.06034(18) 0.0217(8) Uani 1 1 d .
O5 O 0.09650(11) 0.0312(4) -0.02407(17) 0.0187(7) Uani 1 1 d .
C3 C 0.25700(14) 0.0330(5) -0.0678(2) 0.0136(8) Uani 1 1 d .
H3 H 0.2761 -0.0031 -0.0868 0.016 Uiso 1 1 calc R
C7 C 0.18590(15) 0.3512(5) -0.0756(2) 0.0127(8) Uani 1 1 d .
C5 C 0.20820(14) 0.2110(5) -0.0582(2) 0.0114(8) Uani 1 1 d .
C10 C 0.01444(15) 0.3626(6) 0.0484(3) 0.0220(11) Uani 1 1 d .
H10 H -0.0108 0.3921 0.0533 0.026 Uiso 1 1 calc R
O2 O 0.22638(12) -0.1683(4) 0.07605(18) 0.0221(8) Uani 1 1 d .
C4 C 0.23722(14) 0.1620(5) -0.0856(2) 0.0122(8) Uani 1 1 d .
H4 H 0.2437 0.2145 -0.1159 0.015 Uiso 1 1 calc R
C6 C 0.20888(14) -0.0529(5) 0.0600(2) 0.0147(9) Uani 1 1 d .
C13 C 0.06003(15) 0.0748(5) -0.0293(2) 0.0150(9) Uani 1 1 d .
C2 C 0.24758(13) -0.0406(5) -0.0210(2) 0.0112(8) Uani 1 1 d .
H2 H 0.2605 -0.1262 -0.0079 0.013 Uiso 1 1 calc R
C9 C 0.01664(16) 0.2460(6) 0.0143(3) 0.0202(10) Uani 1 1 d .
H9 H -0.0068 0.1957 -0.0039 0.024 Uiso 1 1 calc R
C12 C 0.08660(14) 0.3903(5) 0.0681(2) 0.0127(9) Uani 1 1 d .
C11 C 0.04943(15) 0.4377(6) 0.0759(2) 0.0179(10) Uani 1 1 d .
H11 H 0.0479 0.5175 0.0989 0.021 Uiso 1 1 calc R
O11 O 0.04253(11) 0.3114(4) 0.24668(17) 0.0161(7) Uani 1 1 d .
O12 O 0.10321(11) 0.3685(4) 0.2303(2) 0.0205(8) Uani 1 1 d .
N3 N 0.04752(11) 0.0462(4) 0.20159(17) 0.0082(7) Uani 1 1 d .
C15 C 0.04943(13) -0.0823(5) 0.1767(2) 0.0117(8) Uani 1 1 d .
C19 C 0.07646(13) 0.1429(5) 0.1995(2) 0.0105(8) Uani 1 1 d .
N4 N 0.11870(12) 0.6292(4) 0.2696(2) 0.0142(8) Uani 1 1 d .
C22 C 0.09567(15) 0.7066(5) 0.2965(2) 0.0150(9) Uani 1 1 d .
H22 H 0.0712 0.6697 0.3015 0.018 Uiso 1 1 calc R
C23 C 0.10802(13) 0.8423(5) 0.3172(2) 0.0118(8) Uani 1 1 d .
H23 H 0.0920 0.8965 0.3362 0.014 Uiso 1 1 calc R
C25 C 0.16761(14) 0.8125(5) 0.2789(2) 0.0131(8) Uani 1 1 d .
H25 H 0.1917 0.8474 0.2715 0.016 Uiso 1 1 calc R
C28 C 0.14693(16) 1.0980(5) 0.3791(2) 0.0167(9) Uani 1 1 d .
H28 H 0.1314 1.0451 0.3993 0.020 Uiso 1 1 calc R
C27 C 0.15830(14) 1.0412(5) 0.3303(2) 0.0120(8) Uani 1 1 d .
C24 C 0.14452(14) 0.8957(5) 0.3089(2) 0.0114(8) Uani 1 1 d .
C20 C 0.01574(13) -0.1864(5) 0.1789(2) 0.0106(8) Uani 1 1 d .
C21 C 0.07356(15) 0.2869(5) 0.2284(2) 0.0118(8) Uani 1 1 d .
C17 C 0.11016(14) -0.0188(5) 0.1479(2) 0.0155(9) Uani 1 1 d .
H17 H 0.1313 -0.0407 0.1302 0.019 Uiso 1 1 calc R
C16 C 0.08037(14) -0.1187(5) 0.1497(2) 0.0127(8) Uani 1 1 d .
H16 H 0.0811 -0.2084 0.1331 0.015 Uiso 1 1 calc R
C18 C 0.10825(14) 0.1144(5) 0.1727(2) 0.0130(9) Uani 1 1 d .
H18 H 0.1278 0.1833 0.1714 0.016 Uiso 1 1 calc R
O10 O 0.02586(12) -0.3176(4) 0.1682(2) 0.0199(8) Uani 1 1 d .
O6W O 0.02738(11) 0.4972(4) 0.33012(19) 0.0204(8) Uani 1 1 d .
O9 O -0.01596(10) -0.1496(4) 0.18888(18) 0.0169(7) Uani 1 1 d .
O4W O 0.20296(13) 0.6861(5) 0.16478(19) 0.0217(8) Uani 1 1 d .
O2W O 0.22448(14) 0.1475(5) 0.1916(2) 0.0279(9) Uani 1 1 d .
O1W O 0.04707(15) 0.1433(5) 0.3537(2) 0.0272(10) Uani 1 1 d .
O3W O 0.23453(13) 0.4415(5) 0.22405(19) 0.0274(9) Uani 1 1 d .
O5W O 0.1024(3) 0.7457(6) 0.0046(3) 0.079(3) Uani 1 1 d .
N5 N 0.18056(13) 1.3126(5) 0.3673(2) 0.0159(8) Uani 1 1 d .
C26 C 0.15369(15) 0.6776(5) 0.2606(2) 0.0161(9) Uani 1 1 d .
H26 H 0.1690 0.6199 0.2418 0.019 Uiso 1 1 calc R
C29 C 0.15927(16) 1.2342(6) 0.3969(2) 0.0176(9) Uani 1 1 d .
H29 H 0.1526 1.2722 0.4301 0.021 Uiso 1 1 calc R
C30 C 0.19223(14) 1.2603(6) 0.3206(2) 0.0153(9) Uani 1 1 d .
H30 H 0.2074 1.3167 0.3011 0.018 Uiso 1 1 calc R
C31 C 0.18186(14) 1.1231(5) 0.3012(2) 0.0136(9) Uani 1 1 d .
H31 H 0.1904 1.0860 0.2692 0.016 Uiso 1 1 calc R
N2 N 0.08892(11) 0.2752(4) 0.03521(18) 0.0102(7) Uani 1 1 d .
O7W O 0.08641(15) 0.4611(7) 0.4251(3) 0.0434(15) Uani 1 1 d .
H4WA H 0.182(4) 0.659(13) 0.144(5) 0.065 Uiso 1 1 d .
H4A H 0.112(3) 0.545(12) 0.255(5) 0.065 Uiso 1 1 d .
H3WA H 0.226(3) 0.350(13) 0.205(5) 0.065 Uiso 1 1 d .
H2WB H 0.216(3) 0.097(12) 0.156(5) 0.065 Uiso 1 1 d .
H2WA H 0.236(3) 0.078(13) 0.214(5) 0.065 Uiso 1 1 d .
H6WA H 0.041(3) 0.480(12) 0.359(5) 0.065 Uiso 1 1 d .
H5A H 0.185(3) 1.403(12) 0.381(5) 0.065 Uiso 1 1 d .
H4WB H 0.210(4) 0.741(13) 0.141(5) 0.065 Uiso 1 1 d .
H5WA H 0.094(4) 0.816(13) 0.004(5) 0.065 Uiso 1 1 d .
H5WB H 0.109(4) 0.728(13) 0.036(5) 0.065 Uiso 1 1 d .
H3WB H 0.208(3) 0.475(12) 0.197(5) 0.065 Uiso 1 1 d .
H7WA H 0.091(3) 0.408(13) 0.453(5) 0.065 Uiso 1 1 d .
H7WB H 0.102(4) 0.500(14) 0.431(5) 0.065 Uiso 1 1 d .
H6WB H 0.036(3) 0.444(12) 0.290(5) 0.065 Uiso 1 1 d .
H1WB H 0.042(3) 0.105(13) 0.383(5) 0.065 Uiso 1 1 d .
H1WA H 0.053(4) 0.212(13) 0.358(6) 0.065 Uiso 1 1 d .
H10A H 0.006(3) -0.378(12) 0.164(5) 0.065 Uiso 1 1 d .

loop_
_atom_site_aniso_label
_atom_site_aniso_U_11
_atom_site_aniso_U_22
_atom_site_aniso_U_33
_atom_site_aniso_U_23
_atom_site_aniso_U_13
_atom_site_aniso_U_12
Hg2 0.01149(11) 0.00648(11) 0.01561(12) 0.000 0.00956(8) 0.000
Hg1 0.01107(10) 0.01174(10) 0.01832(11) -0.00117(6) 0.00893(6) 0.00390(5)
O7 0.0082(14) 0.0204(18) 0.0238(19) -0.0069(14) 0.0071(13) -0.0014(12)
O8 0.0196(17) 0.0131(17) 0.026(2) -0.0058(15) 0.0052(15) -0.0001(13)
O3 0.0169(16) 0.0167(18) 0.032(2) 0.0046(15) 0.0145(15) 0.0088(13)
O1 0.0153(15) 0.0168(17) 0.0229(18) 0.0057(14) 0.0125(13) 0.0064(13)
C8 0.0108(19) 0.011(2) 0.020(2) -0.0014(17) 0.0079(17) -0.0006(15)
C14 0.0110(18) 0.012(2) 0.0110(19) -0.0026(16) 0.0028(15) -0.0015(15)
N1 0.0068(15) 0.0103(16) 0.0121(17) 0.0011(14) 0.0067(13) 0.0011(13)
O4 0.0293(19) 0.0127(16) 0.0200(18) 0.0059(14) 0.0114(15) 0.0052(15)
C1 0.0116(17) 0.0065(18) 0.0130(19) -0.0015(15) 0.0042(15) 0.0020(15)
O6 0.0172(16) 0.0236(19) 0.0258(19) -0.0103(16) 0.0084(14) -0.0066(14)
O5 0.0192(16) 0.0131(16) 0.0261(19) -0.0072(15) 0.0102(14) 0.0015(13)
C3 0.0152(19) 0.015(2) 0.014(2) 0.0001(17) 0.0095(16) 0.0016(17)
C7 0.018(2) 0.0058(18) 0.013(2) -0.0011(16) 0.0022(16) 0.0018(16)
C5 0.0108(18) 0.011(2) 0.013(2) -0.0015(16) 0.0040(16) -0.0008(15)
C10 0.009(2) 0.026(3) 0.036(3) -0.008(2) 0.014(2) -0.0015(18)
O2 0.0269(19) 0.0176(18) 0.027(2) 0.0073(16) 0.0171(16) 0.0082(15)
C4 0.0141(19) 0.013(2) 0.012(2) 0.0013(16) 0.0072(16) -0.0016(16)
C6 0.0114(19) 0.018(2) 0.017(2) 0.0021(18) 0.0088(17) -0.0020(16)
C13 0.019(2) 0.013(2) 0.015(2) -0.0031(17) 0.0078(17) 0.0001(17)
C2 0.0119(18) 0.0051(17) 0.018(2) 0.0014(15) 0.0061(16) 0.0019(14)
C9 0.015(2) 0.018(2) 0.027(3) -0.004(2) 0.0041(19) 0.0005(19)
C12 0.015(2) 0.0067(19) 0.017(2) 0.0000(16) 0.0042(17) 0.0023(15)
C11 0.015(2) 0.018(2) 0.024(2) -0.006(2) 0.0114(18) -0.0010(18)
O11 0.0154(15) 0.0118(15) 0.0251(18) -0.0012(14) 0.0124(14) 0.0001(13)
O12 0.0160(16) 0.0109(16) 0.040(2) -0.0085(16) 0.0172(16) -0.0066(13)
N3 0.0058(14) 0.0093(17) 0.0118(17) 0.0014(13) 0.0064(13) 0.0015(12)
C15 0.0108(18) 0.0084(19) 0.016(2) -0.0006(16) 0.0043(16) 0.0017(15)
C19 0.0125(19) 0.0067(18) 0.013(2) -0.0007(15) 0.0048(16) 0.0014(15)
N4 0.0138(18) 0.0087(17) 0.021(2) -0.0015(15) 0.0054(15) -0.0027(14)
C22 0.0127(19) 0.013(2) 0.020(2) 0.0018(17) 0.0046(17) -0.0034(16)
C23 0.0108(18) 0.009(2) 0.019(2) -0.0027(17) 0.0088(16) -0.0031(15)
C25 0.015(2) 0.0090(19) 0.015(2) -0.0029(17) 0.0028(16) -0.0015(16)
C28 0.021(2) 0.011(2) 0.017(2) -0.0036(17) 0.0029(18) -0.0046(17)
C27 0.016(2) 0.0082(19) 0.0098(19) 0.0021(15) 0.0002(16) -0.0008(15)
C24 0.0124(19) 0.009(2) 0.011(2) 0.0017(16) 0.0005(15) -0.0007(15)
C20 0.0103(18) 0.0091(18) 0.015(2) -0.0019(16) 0.0079(15) -0.0026(15)
C21 0.016(2) 0.0067(19) 0.013(2) -0.0006(15) 0.0036(16) 0.0011(15)
C17 0.0150(19) 0.012(2) 0.022(2) -0.0024(18) 0.0106(17) 0.0017(17)
C16 0.0116(19) 0.013(2) 0.016(2) -0.0019(17) 0.0087(17) -0.0021(16)
C18 0.0128(19) 0.012(2) 0.017(2) -0.0005(17) 0.0095(17) -0.0027(15)
O10 0.0187(17) 0.0103(16) 0.034(2) -0.0064(15) 0.0129(15) -0.0033(14)
O6W 0.0177(16) 0.0166(17) 0.0247(19) -0.0057(15) 0.0010(14) 0.0060(14)
O9 0.0130(15) 0.0104(15) 0.031(2) -0.0029(14) 0.0131(14) -0.0029(12)
O4W 0.0218(18) 0.0214(18) 0.0213(19) 0.0047(16) 0.0043(15) -0.0078(15)
O2W 0.034(2) 0.030(2) 0.022(2) 0.0013(18) 0.0108(17) 0.0036(18)
O1W 0.035(2) 0.023(2) 0.020(2) 0.0051(17) 0.0013(17) -0.0145(18)
O3W 0.0244(19) 0.036(2) 0.022(2) 0.0033(18) 0.0045(16) -0.0071(17)
O5W 0.180(9) 0.017(2) 0.024(3) 0.000(2) -0.005(4) 0.023(4)
N5 0.0146(18) 0.0113(18) 0.023(2) -0.0050(16) 0.0067(16) -0.0032(15)
C26 0.020(2) 0.010(2) 0.018(2) -0.0024(18) 0.0051(18) -0.0017(17)
C29 0.023(2) 0.013(2) 0.019(2) -0.0053(18) 0.0093(19) -0.0031(18)
C30 0.0132(19) 0.016(2) 0.018(2) 0.0007(18) 0.0065(17) -0.0050(17)
C31 0.0118(19) 0.014(2) 0.018(2) -0.0001(17) 0.0099(17) -0.0007(16)
N2 0.0076(15) 0.0116(17) 0.0144(18) 0.0016(14) 0.0083(13) 0.0018(13)
O7W 0.024(2) 0.055(3) 0.041(3) 0.029(3) -0.012(2) -0.016(2)

loop_
_atom_type_symbol
_atom_type_description
_atom_type_scat_dispersion_real
_atom_type_scat_dispersion_imag
_atom_type_scat_source
C C 0.0033 0.0016 'International Tables Vol C Tables 4.2.6.8 and 6.1.1.4'
H H 0.0000 0.0000 'International Tables Vol C Tables 4.2.6.8 and 6.1.1.4'
N N 0.0061 0.0033 'International Tables Vol C Tables 4.2.6.8 and 6.1.1.4'
O O 0.0106 0.0060 'International Tables Vol C Tables 4.2.6.8 and 6.1.1.4'
Hg Hg -2.3894 9.2266 'International Tables Vol C Tables 4.2.6.8 and 6.1.1.4'

loop_
_geom_angle_atom_site_label_1
_geom_angle_atom_site_label_2
_geom_angle_atom_site_label_3
_geom_angle
_geom_angle_site_symmetry_1
_geom_angle_site_symmetry_3
N3 Hg2 N3 152.7(2) . 2
N3 Hg2 O11 71.02(13) . .
N3 Hg2 O11 134.76(13) 2 .
N3 Hg2 O11 134.76(13) . 2
N3 Hg2 O11 71.02(13) 2 2
O11 Hg2 O11 73.12(17) . 2
N3 Hg2 O1W 98.96(16) . .
N3 Hg2 O1W 85.10(15) 2 .
O11 Hg2 O1W 71.25(13) . .
O11 Hg2 O1W 94.70(15) 2 .
N3 Hg2 O1W 85.10(15) . 2
N3 Hg2 O1W 98.96(16) 2 2
O11 Hg2 O1W 94.70(15) . 2
O11 Hg2 O1W 71.25(13) 2 2
O1W Hg2 O1W 162.9(2) . 2
N2 Hg1 N1 160.40(15) . .
N2 Hg1 O1 121.26(13) . .
N1 Hg1 O1 72.08(13) . .
N2 Hg1 O7 72.15(13) . .
N1 Hg1 O7 121.79(13) . .
O1 Hg1 O7 101.28(14) . .
N2 Hg1 O5 70.45(13) . .
N1 Hg1 O5 97.49(13) . .
O1 Hg1 O5 88.02(13) . .
O7 Hg1 O5 140.67(12) . .
N2 Hg1 O3 98.19(13) . .
N1 Hg1 O3 69.64(13) . .
O1 Hg1 O3 140.54(12) . .
O7 Hg1 O3 90.88(14) . .
O5 Hg1 O3 105.99(13) . .
C14 O7 Hg1 111.9(3) . .
C7 O3 Hg1 112.7(3) . .
C6 O1 Hg1 113.4(3) . .
N2 C8 C9 120.2(4) . .
N2 C8 C13 118.2(4) . .
C9 C8 C13 121.5(4) . .
O8 C14 O7 127.1(4) . .
O8 C14 C12 116.1(4) . .
O7 C14 C12 116.8(4) . .
C1 N1 C5 120.3(4) . .
C1 N1 Hg1 117.7(3) . .
C5 N1 Hg1 121.9(3) . .
N1 C1 C2 121.0(4) . .
N1 C1 C6 117.5(4) . .
C2 C1 C6 121.4(4) . .
C13 O5 Hg1 113.1(3) . .
C2 C3 C4 118.6(4) . .
C2 C3 H3 120.7 . .
C4 C3 H3 120.7 . .
O3 C7 O4 127.3(4) . .
O3 C7 C5 118.6(4) . .
O4 C7 C5 114.1(4) . .
N1 C5 C4 121.4(4) . .
N1 C5 C7 116.7(4) . .
C4 C5 C7 121.9(4) . .
C9 C10 C11 120.9(5) . .
C9 C10 H10 119.5 . .
C11 C10 H10 119.5 . .
C5 C4 C3 119.7(4) . .
C5 C4 H4 120.1 . .
C3 C4 H4 120.1 . .
O2 C6 O1 126.4(5) . .
O2 C6 C1 116.2(4) . .
O1 C6 C1 117.3(4) . .
O6 C13 O5 127.0(5) . .
O6 C13 C8 116.8(4) . .
O5 C13 C8 116.1(4) . .
C3 C2 C1 118.9(4) . .
C3 C2 H2 120.5 . .
C1 C2 H2 120.5 . .
C10 C9 C8 118.5(5) . .
C10 C9 H9 120.8 . .
C8 C9 H9 120.8 . .
N2 C12 C11 121.2(4) . .
N2 C12 C14 116.6(4) . .
C11 C12 C14 122.2(4) . .
C12 C11 C10 118.0(5) . .
C12 C11 H11 121.0 . .
C10 C11 H11 121.0 . .
C21 O11 Hg2 114.3(3) . .
C19 N3 C15 118.6(4) . .
C19 N3 Hg2 118.4(3) . .
C15 N3 Hg2 123.0(3) . .
N3 C15 C16 122.5(4) . .
N3 C15 C20 116.7(4) . .
C16 C15 C20 120.9(4) . .
N3 C19 C18 122.1(4) . .
N3 C19 C21 117.3(4) . .
C18 C19 C21 120.6(4) . .
C26 N4 C22 122.2(4) . .
C26 N4 H4A 114(7) . .
C22 N4 H4A 124(7) . .
N4 C22 C23 120.3(4) . .
N4 C22 H22 119.8 . .
C23 C22 H22 119.8 . .
C24 C23 C22 119.0(4) . .
C24 C23 H23 120.5 . .
C22 C23 H23 120.5 . .
C26 C25 C24 118.4(4) . .
C26 C25 H25 120.8 . .
C24 C25 H25 120.8 . .
C29 C28 C27 118.5(5) . .
C29 C28 H28 120.7 . .
C27 C28 H28 120.7 . .
C28 C27 C31 119.4(4) . .
C28 C27 C24 119.9(4) . .
C31 C27 C24 120.7(4) . .
C23 C24 C25 119.2(4) . .
C23 C24 C27 120.0(4) . .
C25 C24 C27 120.8(4) . .
O9 C20 O10 126.2(4) . .
O9 C20 C15 122.3(4) . .
O10 C20 C15 111.5(4) . .
O11 C21 O12 127.3(4) . .
O11 C21 C19 117.8(4) . .
O12 C21 C19 114.9(4) . .
C16 C17 C18 119.4(4) . .
C16 C17 H17 120.3 . .
C18 C17 H17 120.3 . .
C17 C16 C15 118.7(4) . .
C17 C16 H16 120.7 . .
C15 C16 H16 120.7 . .
C17 C18 C19 118.7(4) . .
C17 C18 H18 120.6 . .
C19 C18 H18 120.6 . .
C20 O10 H10A 114(8) . .
H6WA O6W H6WB 115(10) . .
H4WA O4W H4WB 98(10) . .
H2WB O2W H2WA 98(10) . .
Hg2 O1W H1WB 120(8) . .
Hg2 O1W H1WA 112(10) . .
H1WB O1W H1WA 115(10) . .
H3WA O3W H3WB 83(8) . .
H5WA O5W H5WB 105(10) . .
C29 N5 C30 121.4(5) . .
C29 N5 H5A 113(7) . .
C30 N5 H5A 125(7) . .
N4 C26 C25 120.9(5) . .
N4 C26 H26 119.6 . .
C25 C26 H26 119.6 . .
N5 C29 C28 121.3(5) . .
N5 C29 H29 119.4 . .
C28 C29 H29 119.4 . .
N5 C30 C31 120.5(5) . .
N5 C30 H30 119.7 . .
C31 C30 H30 119.7 . .
C30 C31 C27 118.8(5) . .
C30 C31 H31 120.6 . .
C27 C31 H31 120.6 . .
C12 N2 C8 121.1(4) . .
C12 N2 Hg1 118.3(3) . .
C8 N2 Hg1 120.6(3) . .
H7WA O7W H7WB 101(10) . .

loop_
_geom_bond_atom_site_label_1
_geom_bond_atom_site_label_2
_geom_bond_distance
_geom_bond_site_symmetry_2
Hg2 N3 2.240(4) .
Hg2 N3 2.240(4) 2
Hg2 O11 2.444(4) .
Hg2 O11 2.444(4) 2
Hg2 O1W 2.573(4) .
Hg2 O1W 2.573(4) 2
Hg1 N2 2.192(4) .
Hg1 N1 2.202(4) .
Hg1 O1 2.409(4) .
Hg1 O7 2.417(4) .
Hg1 O5 2.504(4) .
Hg1 O3 2.556(4) .
O7 C14 1.262(6) .
O8 C14 1.249(6) .
O3 C7 1.244(6) .
O1 C6 1.261(6) .
C8 N2 1.344(6) .
C8 C9 1.403(7) .
C8 C13 1.517(7) .
C14 C12 1.529(6) .
N1 C1 1.339(6) .
N1 C5 1.351(6) .
O4 C7 1.255(6) .
C1 C2 1.405(6) .
C1 C6 1.519(7) .
O6 C13 1.235(6) .
O5 C13 1.274(6) .
C3 C2 1.393(7) .
C3 C4 1.397(7) .
C3 H3 0.9300 .
C7 C5 1.522(6) .
C5 C4 1.373(6) .
C10 C9 1.365(8) .
C10 C11 1.390(7) .
C10 H10 0.9300 .
O2 C6 1.247(6) .
C4 H4 0.9300 .
C2 H2 0.9300 .
C9 H9 0.9300 .
C12 N2 1.339(6) .
C12 C11 1.384(7) .
C11 H11 0.9300 .
O11 C21 1.246(6) .
O12 C21 1.252(6) .
N3 C19 1.344(6) .
N3 C15 1.348(6) .
C15 C16 1.389(6) .
C15 C20 1.511(6) .
C19 C18 1.395(6) .
C19 C21 1.525(6) .
N4 C26 1.329(7) .
N4 C22 1.329(7) .
N4 H4A 0.87(11) .
C22 C23 1.391(6) .
C22 H22 0.9300 .
C23 C24 1.386(6) .
C23 H23 0.9300 .
C25 C26 1.382(6) .
C25 C24 1.407(7) .
C25 H25 0.9300 .
C28 C29 1.377(7) .
C28 C27 1.394(7) .
C28 H28 0.9300 .
C27 C31 1.398(7) .
C27 C24 1.489(6) .
C20 O9 1.199(6) .
C20 O10 1.319(6) .
C17 C16 1.383(6) .
C17 C18 1.386(7) .
C17 H17 0.9300 .
C16 H16 0.9300 .
C18 H18 0.9300 .
O10 H10A 0.86(11) .
O6W H6WA 0.74(11) .
O6W H6WB 1.16(11) .
O4W H4WA 0.79(11) .
O4W H4WB 0.83(13) .
O2W H2WB 0.94(12) .
O2W H2WA 0.86(12) .
O1W H1WB 0.82(13) .
O1W H1WA 0.67(12) .
O3W H3WA 0.98(12) .
O3W H3WB 1.01(11) .
O5W H5WA 0.71(12) .
O5W H5WB 0.72(12) .
N5 C29 1.334(7) .
N5 C30 1.339(7) .
N5 H5A 0.91(11) .
C26 H26 0.9300 .
C29 H29 0.9300 .
C30 C31 1.382(7) .
C30 H30 0.9300 .
C31 H31 0.9300 .
O7W H7WA 0.81(12) .
O7W H7WB 0.64(12) .

loop_
_geom_hbond_atom_site_label_D
_geom_hbond_atom_site_label_H
_geom_hbond_atom_site_label_A
_geom_hbond_distance_DH
_geom_hbond_distance_HA
_geom_hbond_distance_DA
_geom_hbond_angle_DHA
_geom_hbond_site_symmetry_A
_geom_hbond_publ_flag
O4W H4WA O8 0.79(11) 2.02(12) 2.784(5) 163(12) . yes
O3W H3WA O2W 0.98(12) 1.92(13) 2.861(7) 159(10) . yes
O2W H2WB O1 0.94(12) 1.90(12) 2.821(6) 166(10) . yes
N4 H4A O12 0.87(11) 1.76(11) 2.622(6) 174(11) . yes
O6W H6WA O7W 0.74(11) 1.89(11) 2.610(6) 165(13) . yes
N5 H5A O4 0.91(11) 1.70(11) 2.582(6) 162(11) 6_576 yes
O5W H5WB O8 0.72(12) 2.21(13) 2.886(7) 157(12) . yes
O3W H3WB O4W 1.01(11) 2.11(12) 2.757(6) 120(8) . yes
O10 H10A O6W 0.86(11) 1.66(12) 2.508(5) 168(11) 2_545 yes
O6W H6WB O11 1.16(11) 1.65(11) 2.754(5) 156(9) . yes
O1W H1WB O6 0.82(13) 1.93(13) 2.731(6) 167(11) 6_556 yes
C3 H3 O7 0.93 2.49 3.170(6) 129.7 7 yes
C11 H11 O10 0.93 2.48 3.375(7) 161.1 1_565 yes
C16 H16 O8 0.93 2.50 3.316(6) 147.0 1_545 yes
C17 H17 O1 0.93 2.36 3.231(6) 155.0 . yes
C22 H22 O6W 0.93 2.40 3.269(6) 156.2 . yes
C26 H26 O4W 0.93 2.44 3.097(7) 128.0 . yes

loop_
_geom_torsion_atom_site_label_1
_geom_torsion_atom_site_label_2
_geom_torsion_atom_site_label_3
_geom_torsion_atom_site_label_4
_geom_torsion
_geom_torsion_site_symmetry_1
N2 Hg1 O7 C14 -17.1(3) .
N1 Hg1 O7 C14 147.6(3) .
O1 Hg1 O7 C14 -136.6(3) .
O5 Hg1 O7 C14 -35.8(4) .
O3 Hg1 O7 C14 81.2(3) .
N2 Hg1 O3 C7 -165.9(3) .
N1 Hg1 O3 C7 -1.7(3) .
O1 Hg1 O3 C7 13.0(4) .
O7 Hg1 O3 C7 122.1(3) .
O5 Hg1 O3 C7 -93.9(3) .
N2 Hg1 O1 C6 151.8(3) .
N1 Hg1 O1 C6 -12.4(3) .
O7 Hg1 O1 C6 -132.4(3) .
O5 Hg1 O1 C6 86.1(3) .
O3 Hg1 O1 C6 -26.9(4) .
Hg1 O7 C14 O8 -157.0(4) .
Hg1 O7 C14 C12 23.0(5) .
N2 Hg1 N1 C1 -125.3(4) .
O1 Hg1 N1 C1 10.6(3) .
O7 Hg1 N1 C1 103.0(3) .
O5 Hg1 N1 C1 -74.9(3) .
O3 Hg1 N1 C1 -179.2(4) .
N2 Hg1 N1 C5 51.4(6) .
O1 Hg1 N1 C5 -172.7(4) .
O7 Hg1 N1 C5 -80.3(4) .
O5 Hg1 N1 C5 101.9(3) .
O3 Hg1 N1 C5 -2.5(3) .
C5 N1 C1 C2 -2.4(6) .
Hg1 N1 C1 C2 174.4(3) .
C5 N1 C1 C6 174.6(4) .
Hg1 N1 C1 C6 -8.6(5) .
N2 Hg1 O5 C13 10.5(3) .
N1 Hg1 O5 C13 -153.6(4) .
O1 Hg1 O5 C13 134.8(4) .
O7 Hg1 O5 C13 29.3(5) .
O3 Hg1 O5 C13 -82.7(4) .
Hg1 O3 C7 O4 -174.5(4) .
Hg1 O3 C7 C5 5.2(5) .
C1 N1 C5 C4 1.1(7) .
Hg1 N1 C5 C4 -175.6(3) .
C1 N1 C5 C7 -177.4(4) .
Hg1 N1 C5 C7 5.9(5) .
O3 C7 C5 N1 -7.5(6) .
O4 C7 C5 N1 172.2(4) .
O3 C7 C5 C4 174.0(4) .
O4 C7 C5 C4 -6.3(6) .
N1 C5 C4 C3 1.2(7) .
C7 C5 C4 C3 179.6(4) .
C2 C3 C4 C5 -2.1(7) .
Hg1 O1 C6 O2 -169.1(4) .
Hg1 O1 C6 C1 12.3(5) .
N1 C1 C6 O2 177.8(4) .
C2 C1 C6 O2 -5.2(7) .
N1 C1 C6 O1 -3.5(6) .
C2 C1 C6 O1 173.6(4) .
Hg1 O5 C13 O6 167.5(5) .
Hg1 O5 C13 C8 -13.6(5) .
N2 C8 C13 O6 -171.0(5) .
C9 C8 C13 O6 11.2(8) .
N2 C8 C13 O5 9.9(7) .
C9 C8 C13 O5 -167.8(5) .
C4 C3 C2 C1 0.8(7) .
N1 C1 C2 C3 1.5(7) .
C6 C1 C2 C3 -175.5(4) .
C11 C10 C9 C8 -0.3(9) .
N2 C8 C9 C10 1.8(8) .
C13 C8 C9 C10 179.5(5) .
O8 C14 C12 N2 162.6(4) .
O7 C14 C12 N2 -17.3(7) .
O8 C14 C12 C11 -18.0(7) .
O7 C14 C12 C11 162.1(5) .
N2 C12 C11 C10 -0.3(8) .
C14 C12 C11 C10 -179.6(5) .
C9 C10 C11 C12 -0.5(9) .
N3 Hg2 O11 C21 -9.9(3) .
N3 Hg2 O11 C21 159.4(3) 2
O11 Hg2 O11 C21 -161.8(4) 2
O1W Hg2 O11 C21 97.0(4) .
O1W Hg2 O11 C21 -93.0(4) 2
N3 Hg2 N3 C19 -157.3(3) 2
O11 Hg2 N3 C19 5.9(3) .
O11 Hg2 N3 C19 45.3(4) 2
O1W Hg2 N3 C19 -60.6(3) .
O1W Hg2 N3 C19 102.6(3) 2
N3 Hg2 N3 C15 19.8(3) 2
O11 Hg2 N3 C15 -177.0(4) .
O11 Hg2 N3 C15 -137.6(3) 2
O1W Hg2 N3 C15 116.5(4) .
O1W Hg2 N3 C15 -80.3(4) 2
C19 N3 C15 C16 0.8(7) .
Hg2 N3 C15 C16 -176.3(4) .
C19 N3 C15 C20 -178.7(4) .
Hg2 N3 C15 C20 4.2(6) .
C15 N3 C19 C18 -0.2(7) .
Hg2 N3 C19 C18 177.0(4) .
C15 N3 C19 C21 -179.7(4) .
Hg2 N3 C19 C21 -2.5(5) .
C26 N4 C22 C23 -0.9(8) .
N4 C22 C23 C24 0.4(7) .
C29 C28 C27 C31 0.3(7) .
C29 C28 C27 C24 -178.3(4) .
C22 C23 C24 C25 1.3(7) .
C22 C23 C24 C27 179.6(4) .
C26 C25 C24 C23 -2.5(7) .
C26 C25 C24 C27 179.3(4) .
C28 C27 C24 C23 29.0(6) .
C31 C27 C24 C23 -149.6(5) .
C28 C27 C24 C25 -152.8(5) .
C31 C27 C24 C25 28.6(6) .
N3 C15 C20 O9 17.5(7) .
C16 C15 C20 O9 -162.1(5) .
N3 C15 C20 O10 -163.2(4) .
C16 C15 C20 O10 17.2(6) .
Hg2 O11 C21 O12 -168.8(4) .
Hg2 O11 C21 C19 12.0(5) .
N3 C19 C21 O11 -7.1(6) .
C18 C19 C21 O11 173.4(5) .
N3 C19 C21 O12 173.5(4) .
C18 C19 C21 O12 -6.0(7) .
C18 C17 C16 C15 -0.3(7) .
N3 C15 C16 C17 -0.5(7) .
C20 C15 C16 C17 179.0(4) .
C16 C17 C18 C19 0.9(7) .
N3 C19 C18 C17 -0.6(7) .
C21 C19 C18 C17 178.9(4) .
C22 N4 C26 C25 -0.4(8) .
C24 C25 C26 N4 2.0(7) .
C30 N5 C29 C28 -2.7(8) .
C27 C28 C29 N5 2.0(8) .
C29 N5 C30 C31 1.0(7) .
N5 C30 C31 C27 1.3(7) .
C28 C27 C31 C30 -1.9(7) .
C24 C27 C31 C30 176.7(4) .
C11 C12 N2 C8 1.8(7) .
C14 C12 N2 C8 -178.8(4) .
C11 C12 N2 Hg1 -178.9(4) .
C14 C12 N2 Hg1 0.4(6) .
C9 C8 N2 C12 -2.6(7) .
C13 C8 N2 C12 179.7(4) .
C9 C8 N2 Hg1 178.2(4) .
C13 C8 N2 Hg1 0.4(6) .
N1 Hg1 N2 C12 -130.3(5) .
O1 Hg1 N2 C12 100.5(4) .
O7 Hg1 N2 C12 7.9(3) .
O5 Hg1 N2 C12 175.5(4) .
O3 Hg1 N2 C12 -80.4(4) .
N1 Hg1 N2 C8 49.0(6) .
O1 Hg1 N2 C8 -80.2(4) .
O7 Hg1 N2 C8 -172.8(4) .
O5 Hg1 N2 C8 -5.2(3) .
O3 Hg1 N2 C8 98.9(4) .
